data_4307385
loop_
_publ_author_name
'Pavel V. Gushchin'
'Nadezhda A. Bokach'
'Konstantin V. Luzyanin'
'Alexey A. Nazarov'
'Matti Haukka'
'Vadim Yu. Kukushkin'

_publ_section_title
;
PtII-Mediated Nitrile-Tetramethylguanidine Coupling as a Key Step for a
Novel Synthesis of 1,6-Dihydro-1,3,5-triazines
;
_journal_name_full 'Inorganic Chemistry'
_journal_page_first 1684
_journal_page_last 1693
_journal_paper_doi 10.1021/ic061884b
_journal_volume 46
_journal_year 2007
_chemical_formula_moiety 'C16 H36 Cl2 N8 Pt, C H Cl3'
_chemical_formula_sum 'C17 H37 Cl5 N8 Pt'
_chemical_formula_weight 725.89
_chemical_name_systematic
; 
 ? 
;
_space_group_IT_number 15
_symmetry_cell_setting monoclinic
_symmetry_space_group_name_Hall '-C 2yc'
_symmetry_space_group_name_H-M 'C 1 2/c 1'
_atom_sites_solution_hydrogens geom
_atom_sites_solution_primary direct
_atom_sites_solution_secondary difmap
_audit_creation_method SHELXL-97
_cell_angle_alpha 90.00
_cell_angle_beta 107.268(4)
_cell_angle_gamma 90.00
_cell_formula_units_Z 4
_cell_length_a 19.0947(11)
_cell_length_b 12.4624(8)
_cell_length_c 12.5981(6)
_cell_measurement_reflns_used 11726
_cell_measurement_temperature 120(2)
_cell_measurement_theta_max 27.48
_cell_measurement_theta_min 1.00
_cell_volume 2862.8(3)
_computing_cell_refinement 'Denzo/Scalepack (Otwinowski & Minor, 1997)'
_computing_data_collection 'Collect (Nonius BV, 1997-2000)'
_computing_data_reduction 'Denzo/Scalepack (Otwinowski & Minor, 1997)'
_computing_molecular_graphics 'Diamond v.3.1d (Crystal Impact GbR, 2006)'
_computing_publication_material 'SHELXL-97 (Sheldrick, 1997)'
_computing_structure_refinement 'SHELXL-97 (Sheldrick, 1997)'
_computing_structure_solution 'SIR2004 (Burla et al., 2005)'
_diffrn_ambient_temperature 120(2)
_diffrn_detector_area_resol_mean 9
_diffrn_measured_fraction_theta_full 0.997
_diffrn_measured_fraction_theta_max 0.997
_diffrn_measurement_device '95mm CCD camera on \k-goniostat'
_diffrn_measurement_device_type 'Nonius KappaCCD'
_diffrn_measurement_method '\f scans and \w scans with \k offset'
_diffrn_radiation_monochromator 'horizontally mounted graphite crystal'
_diffrn_radiation_source 'fine-focus sealed tube'
_diffrn_radiation_type MoK\a
_diffrn_radiation_wavelength 0.71073
_diffrn_reflns_av_R_equivalents 0.0634
_diffrn_reflns_av_sigmaI/netI 0.0472
_diffrn_reflns_limit_h_max 24
_diffrn_reflns_limit_h_min -24
_diffrn_reflns_limit_k_max 16
_diffrn_reflns_limit_k_min -16
_diffrn_reflns_limit_l_max 16
_diffrn_reflns_limit_l_min -16
_diffrn_reflns_number 21418
_diffrn_reflns_theta_full 27.54
_diffrn_reflns_theta_max 27.54
_diffrn_reflns_theta_min 2.38
_exptl_absorpt_coefficient_mu 5.389
_exptl_absorpt_correction_T_max 0.7273
_exptl_absorpt_correction_T_min 0.4672
_exptl_absorpt_correction_type multi-scan
_exptl_absorpt_process_details 'SADABS v.2.10 (Sheldrick, 2003)'
_exptl_crystal_colour yellow
_exptl_crystal_density_diffrn 1.684
_exptl_crystal_density_method 'not measured'
_exptl_crystal_description needle
_exptl_crystal_F_000 1432
_exptl_crystal_size_max 0.16
_exptl_crystal_size_mid 0.08
_exptl_crystal_size_min 0.06
_refine_diff_density_max 0.710
_refine_diff_density_min -1.328
_refine_diff_density_rms 0.149
_refine_ls_extinction_method none
_refine_ls_goodness_of_fit_ref 1.057
_refine_ls_hydrogen_treatment constr
_refine_ls_matrix_type full
_refine_ls_number_parameters 156
_refine_ls_number_reflns 3299
_refine_ls_number_restraints 0
_refine_ls_restrained_S_all 1.057
_refine_ls_R_factor_all 0.0422
_refine_ls_R_factor_gt 0.0303
_refine_ls_shift/su_max 0.000
_refine_ls_shift/su_mean 0.000
_refine_ls_structure_factor_coef Fsqd
_refine_ls_weighting_details 'calc w=1/[\s^2^(Fo^2^)+(0.0210P)^2^+12.6099P] where P=(Fo^2^+2Fc^2^)/3'
_refine_ls_weighting_scheme calc
_refine_ls_wR_factor_gt 0.0580
_refine_ls_wR_factor_ref 0.0610
_reflns_number_gt 2900
_reflns_number_total 3299
_reflns_threshold_expression >2sigma(I)
_cod_data_source_file ic061884bsi20060930_061616_5.cif
_cod_data_source_block structure_4
_cod_original_sg_symbol_H-M 'C 2/c'
_cod_database_code 4307385

loop_
_symmetry_equiv_pos_as_xyz
'x, y, z'
'-x, y, -z+1/2'
'x+1/2, y+1/2, z'
'-x+1/2, y+1/2, -z+1/2'
'-x, -y, -z'
'x, -y, z-1/2'
'-x+1/2, -y+1/2, -z'
'x+1/2, -y+1/2, z-1/2'

loop_
_atom_site_label
_atom_site_type_symbol
_atom_site_fract_x
_atom_site_fract_y
_atom_site_fract_z
_atom_site_U_iso_or_equiv
_atom_site_adp_type
_atom_site_occupancy
_atom_site_symmetry_multiplicity
_atom_site_calc_flag
_atom_site_refinement_flags
_atom_site_disorder_assembly
_atom_site_disorder_group
Pt1 Pt 0.5000 -0.013683(16) 0.2500 0.01468(7) Uani 1 2 d S . .
Cl1 Cl 0.53388(5) 0.11704(8) 0.14381(8) 0.0225(2) Uani 1 1 d . . .
Cl98 Cl 0.48921(10) -0.55859(13) 0.13240(12) 0.0618(4) Uani 1 1 d . . .
Cl99 Cl 0.37273(17) -0.6155(3) 0.2110(3) 0.0731(10) Uani 0.50 1 d P . .
N1 N 0.46661(17) -0.1222(2) 0.3416(3) 0.0172(7) Uani 1 1 d . . .
H1 H 0.4919 -0.1198 0.4221 0.026 Uiso 1 1 d R . ..
N2 N 0.38053(18) -0.2300(3) 0.2122(3) 0.0191(7) Uani 1 1 d . . .
N3 N 0.32609(18) -0.0727(3) 0.1201(3) 0.0215(7) Uani 1 1 d . . .
N4 N 0.35858(18) -0.2130(3) 0.0248(3) 0.0210(7) Uani 1 1 d . . .
C1 C 0.4177(2) -0.1978(3) 0.3144(3) 0.0196(8) Uani 1 1 d . . .
C2 C 0.4049(2) -0.2670(3) 0.4060(3) 0.0260(9) Uani 1 1 d . . .
H2A H 0.4264 -0.3388 0.4028 0.031 Uiso 1 1 calc R .. .
H2B H 0.4312 -0.2347 0.4787 0.031 Uiso 1 1 calc R .. .
C3 C 0.3256(3) -0.2807(4) 0.3999(4) 0.0393(12) Uani 1 1 d . . .
H3A H 0.3049 -0.2109 0.4104 0.059 Uiso 1 1 calc R .. .
H3B H 0.3217 -0.3302 0.4583 0.059 Uiso 1 1 calc R .. .
H3C H 0.2985 -0.3098 0.3271 0.059 Uiso 1 1 calc R .. .
C4 C 0.3582(2) -0.1697(3) 0.1226(3) 0.0167(8) Uani 1 1 d . . .
C5 C 0.3007(2) -0.0377(3) 0.2116(4) 0.0279(10) Uani 1 1 d . . .
H5A H 0.2864 -0.1003 0.2474 0.042 Uiso 1 1 calc R .. .
H5B H 0.2585 0.0100 0.1838 0.042 Uiso 1 1 calc R . ..
H5C H 0.3402 0.0009 0.2658 0.042 Uiso 1 1 calc R . ..
C6 C 0.3336(2) 0.0120(3) 0.0446(4) 0.0315(10) Uani 1 1 d . . .
H6A H 0.3563 0.0750 0.0876 0.047 Uiso 1 1 calc R . ..
H6B H 0.2850 0.0313 -0.0046 0.047 Uiso 1 1 calc R .. .
H6C H 0.3644 -0.0135 -0.0001 0.047 Uiso 1 1 calc R .. .
C7 C 0.4000(2) -0.3107(3) 0.0247(4) 0.0299(10) Uani 1 1 d . . .
H7A H 0.4403 -0.3155 0.0941 0.045 Uiso 1 1 calc R .. .
H7B H 0.4200 -0.3097 -0.0385 0.045 Uiso 1 1 calc R .. .
H7C H 0.3676 -0.3729 0.0185 0.045 Uiso 1 1 calc R .. .
C8 C 0.3019(2) -0.1925(4) -0.0797(3) 0.0275(10) Uani 1 1 d . . .
H8A H 0.2650 -0.1439 -0.0665 0.041 Uiso 1 1 calc R .. .
H8B H 0.2785 -0.2604 -0.1102 0.041 Uiso 1 1 calc R .. .
H8C H 0.3240 -0.1596 -0.1327 0.041 Uiso 1 1 calc R .. .
C99 C 0.4658(6) -0.6218(8) 0.2338(9) 0.043(2) Uani 0.50 1 d P . .
H99 H 0.4813 -0.6986 0.2362 0.051 Uiso 0.50 1 calc PR . .

loop_
_atom_site_aniso_label
_atom_site_aniso_U_11
_atom_site_aniso_U_22
_atom_site_aniso_U_33
_atom_site_aniso_U_23
_atom_site_aniso_U_13
_atom_site_aniso_U_12
Pt1 0.01327(11) 0.01544(11) 0.01478(11) 0.000 0.00334(8) 0.000
Cl1 0.0237(5) 0.0203(5) 0.0245(5) 0.0051(4) 0.0089(4) -0.0011(4)
Cl98 0.0839(12) 0.0577(9) 0.0445(8) -0.0065(7) 0.0204(8) 0.0144(8)
Cl99 0.0437(17) 0.121(3) 0.0556(19) 0.0216(19) 0.0160(16) 0.0102(18)
N1 0.0180(17) 0.0180(17) 0.0155(17) -0.0016(12) 0.0047(14) -0.0006(13)
N2 0.0179(17) 0.0208(17) 0.0169(17) 0.0005(13) 0.0022(14) -0.0023(13)
N3 0.0202(18) 0.0212(18) 0.0216(18) 0.0007(14) 0.0040(15) -0.0009(13)
N4 0.0187(18) 0.0272(19) 0.0155(17) -0.0008(13) 0.0025(14) -0.0035(14)
C1 0.018(2) 0.019(2) 0.021(2) -0.0004(16) 0.0041(17) 0.0044(15)
C2 0.029(2) 0.031(2) 0.017(2) 0.0022(17) 0.0041(19) -0.0093(18)
C3 0.042(3) 0.043(3) 0.034(3) 0.002(2) 0.014(2) -0.020(2)
C4 0.0116(18) 0.021(2) 0.018(2) 0.0021(15) 0.0043(16) -0.0043(15)
C5 0.021(2) 0.030(2) 0.031(2) -0.0058(18) 0.0042(19) 0.0038(17)
C6 0.025(2) 0.025(2) 0.037(3) 0.0095(19) -0.0025(19) -0.0001(18)
C7 0.031(2) 0.030(2) 0.030(2) -0.0080(19) 0.012(2) -0.0034(19)
C8 0.025(2) 0.038(3) 0.017(2) 0.0026(18) 0.0022(19) -0.0104(19)
C99 0.052(6) 0.036(6) 0.041(6) 0.004(4) 0.015(6) -0.001(4)

loop_
_atom_type_symbol
_atom_type_description
_atom_type_scat_dispersion_real
_atom_type_scat_dispersion_imag
_atom_type_scat_source
C C 0.0033 0.0016 'International Tables Vol C Tables 4.2.6.8 and 6.1.1.4'
H H 0.0000 0.0000 'International Tables Vol C Tables 4.2.6.8 and 6.1.1.4'
N N 0.0061 0.0033 'International Tables Vol C Tables 4.2.6.8 and 6.1.1.4'
Cl Cl 0.1484 0.1585 'International Tables Vol C Tables 4.2.6.8 and 6.1.1.4'
Pt Pt -1.7033 8.3905 'International Tables Vol C Tables 4.2.6.8 and 6.1.1.4'

loop_
_geom_angle_atom_site_label_1
_geom_angle_atom_site_label_2
_geom_angle_atom_site_label_3
_geom_angle
_geom_angle_site_symmetry_1
_geom_angle_site_symmetry_3
_geom_angle_publ_flag
N1 Pt1 N1 94.94(18) . 2_655 ?
N1 Pt1 Cl1 177.27(10) . . ?
N1 Pt1 Cl1 87.19(9) 2_655 . ?
N1 Pt1 Cl1 87.19(9) . 2_655 ?
N1 Pt1 Cl1 177.27(10) 2_655 2_655 ?
Cl1 Pt1 Cl1 90.73(5) . 2_655 ?
C1 N1 Pt1 131.7(3) . . ?
C1 N1 H1 112.8 . . ?
Pt1 N1 H1 115.5 . . ?
C4 N2 C1 126.8(3) . . ?
C4 N3 C5 120.6(3) . . ?
C4 N3 C6 122.1(4) . . ?
C5 N3 C6 115.1(3) . . ?
C4 N4 C7 119.2(3) . . ?
C4 N4 C8 123.5(4) . . ?
C7 N4 C8 113.9(3) . . ?
N1 C1 N2 127.4(4) . . ?
N1 C1 C2 118.5(3) . . ?
N2 C1 C2 113.8(3) . . ?
C3 C2 C1 114.4(4) . . ?
C3 C2 H2A 108.7 . . ?
C1 C2 H2A 108.7 . . ?
C3 C2 H2B 108.7 . . ?
C1 C2 H2B 108.7 . . ?
H2A C2 H2B 107.6 . . ?
C2 C3 H3A 109.5 . . ?
C2 C3 H3B 109.5 . . ?
H3A C3 H3B 109.5 . . ?
C2 C3 H3C 109.5 . . ?
H3A C3 H3C 109.5 . . ?
H3B C3 H3C 109.5 . . ?
N2 C4 N4 117.8(4) . . ?
N2 C4 N3 124.0(4) . . ?
N4 C4 N3 117.6(3) . . ?
N3 C5 H5A 109.5 . . ?
N3 C5 H5B 109.5 . . ?
H5A C5 H5B 109.5 . . ?
N3 C5 H5C 109.5 . . ?
H5A C5 H5C 109.5 . . ?
H5B C5 H5C 109.5 . . ?
N3 C6 H6A 109.5 . . ?
N3 C6 H6B 109.5 . . ?
H6A C6 H6B 109.5 . . ?
N3 C6 H6C 109.5 . . ?
H6A C6 H6C 109.5 . . ?
H6B C6 H6C 109.5 . . ?
N4 C7 H7A 109.5 . . ?
N4 C7 H7B 109.5 . . ?
H7A C7 H7B 109.5 . . ?
N4 C7 H7C 109.5 . . ?
H7A C7 H7C 109.5 . . ?
H7B C7 H7C 109.5 . . ?
N4 C8 H8A 109.5 . . ?
N4 C8 H8B 109.5 . . ?
H8A C8 H8B 109.5 . . ?
N4 C8 H8C 109.5 . . ?
H8A C8 H8C 109.5 . . ?
H8B C8 H8C 109.5 . . ?
Cl98 C99 Cl99 110.5(6) . . ?
Cl98 C99 Cl98 110.1(5) . 2_655 ?
Cl99 C99 Cl98 108.3(6) . 2_655 ?
Cl98 C99 H99 109.3 . . ?
Cl99 C99 H99 109.3 . . ?
Cl98 C99 H99 109.3 2_655 . ?

loop_
_geom_bond_atom_site_label_1
_geom_bond_atom_site_label_2
_geom_bond_distance
_geom_bond_site_symmetry_2
_geom_bond_publ_flag
Pt1 N1 2.001(3) . ?
Pt1 N1 2.001(3) 2_655 ?
Pt1 Cl1 2.3187(9) . ?
Pt1 Cl1 2.3187(9) 2_655 ?
Cl98 C99 1.670(10) . ?
Cl98 C99 1.828(11) 2_655 ?
Cl99 C99 1.716(11) . ?
N1 C1 1.300(5) . ?
N1 H1 0.9867 . ?
N2 C4 1.317(5) . ?
N2 C1 1.334(5) . ?
N3 C4 1.352(5) . ?
N3 C5 1.443(5) . ?
N3 C6 1.456(5) . ?
N4 C4 1.347(5) . ?
N4 C7 1.452(5) . ?
N4 C8 1.458(5) . ?
C1 C2 1.518(5) . ?
C2 C3 1.503(6) . ?
C2 H2A 0.9900 . ?
C2 H2B 0.9900 . ?
C3 H3A 0.9800 . ?
C3 H3B 0.9800 . ?
C3 H3C 0.9800 . ?
C5 H5A 0.9800 . ?
C5 H5B 0.9800 . ?
C5 H5C 0.9800 . ?
C6 H6A 0.9800 . ?
C6 H6B 0.9800 . ?
C6 H6C 0.9800 . ?
C7 H7A 0.9800 . ?
C7 H7B 0.9800 . ?
C7 H7C 0.9800 . ?
C8 H8A 0.9800 . ?
C8 H8B 0.9800 . ?
C8 H8C 0.9800 . ?
C99 Cl98 1.828(11) 2_655 ?
C99 H99 1.0000 . ?

loop_
_geom_hbond_atom_site_label_D
_geom_hbond_atom_site_label_H
_geom_hbond_atom_site_label_A
_geom_hbond_distance_DH
_geom_hbond_distance_HA
_geom_hbond_distance_DA
_geom_hbond_angle_DHA
_geom_hbond_site_symmetry_A
N1 H1 Cl1 0.99 2.67 3.640(3) 168.7 6_556
